data_7152262
loop_
_publ_author_name
'Chiou, Wen-Hua'
'Chen, Guei-Tang'
'Kao, Chien-Lun'
'Gao, Yu-Kai'

_publ_section_title
;
 Syntheses of (-)-pelletierine and (-)-homopipecolic acid.
;
_journal_issue 13
_journal_name_full 'Organic &amp; biomolecular chemistry'
_journal_page_first 2518
_journal_page_last 2520
_journal_paper_doi 10.1039/c2ob06984a
_journal_volume 10
_journal_year 2012
_chemical_absolute_configuration unk
_chemical_formula_moiety 'C7 H14 N O, C4 H5 O6'
_chemical_formula_sum 'C11 H19 N O7'
_chemical_formula_weight 277.27
_space_group_IT_number 4
_symmetry_cell_setting monoclinic
_symmetry_Int_Tables_number 4
_symmetry_space_group_name_Hall 'P 2yb'
_symmetry_space_group_name_H-M 'P 1 21 1'
_atom_sites_solution_hydrogens geom
_atom_sites_solution_primary direct
_atom_sites_solution_secondary difmap
_audit_creation_method SHELXL-97
_cell_angle_alpha 90.00
_cell_angle_beta 98.637(2)
_cell_angle_gamma 90.00
_cell_formula_units_Z 2
_cell_length_a 7.1563(10)
_cell_length_b 8.3628(12)
_cell_length_c 10.5833(15)
_cell_measurement_temperature 297(2)
_cell_measurement_theta_max 25.98
_cell_measurement_theta_min 1.95
_cell_volume 626.19(15)
_computing_cell_refinement 'Bruker SMART'
_computing_data_collection 'Bruker SMART'
_computing_data_reduction 'Bruker SHELXTL'
_computing_molecular_graphics 'Bruker SHELXTL'
_computing_publication_material 'Bruker SHELXTL'
_computing_structure_refinement 'SHELXL-97 (Sheldrick, 2008)'
_computing_structure_solution 'SHELXS-97 (Sheldrick, 2008)'
_diffrn_ambient_temperature 297(2)
_diffrn_measured_fraction_theta_full 0.999
_diffrn_measured_fraction_theta_max 0.999
_diffrn_measurement_device_type 'CCD area detector'
_diffrn_measurement_method 'phi and omega scans'
_diffrn_radiation_monochromator graphite
_diffrn_radiation_probe x-ray
_diffrn_radiation_type MoK\a
_diffrn_radiation_wavelength 0.71073
_diffrn_reflns_av_R_equivalents 0.0273
_diffrn_reflns_av_sigmaI/netI 0.0197
_diffrn_reflns_limit_h_max 8
_diffrn_reflns_limit_h_min -8
_diffrn_reflns_limit_k_max 10
_diffrn_reflns_limit_k_min -7
_diffrn_reflns_limit_l_max 9
_diffrn_reflns_limit_l_min -13
_diffrn_reflns_number 3552
_diffrn_reflns_theta_full 25.98
_diffrn_reflns_theta_max 25.98
_diffrn_reflns_theta_min 1.95
_diffrn_source 'fine-focus sealed tube'
_exptl_absorpt_coefficient_mu 0.123
_exptl_absorpt_correction_T_max 1.00000
_exptl_absorpt_correction_T_min 0.96400
_exptl_absorpt_correction_type empirical
_exptl_crystal_colour colorless
_exptl_crystal_density_diffrn 1.471
_exptl_crystal_density_method 'not measured'
_exptl_crystal_description parallelepiped
_exptl_crystal_F_000 296
_exptl_crystal_size_max 0.30
_exptl_crystal_size_mid 0.20
_exptl_crystal_size_min 0.20
_refine_diff_density_max 0.195
_refine_diff_density_min -0.236
_refine_diff_density_rms 0.056
_refine_ls_abs_structure_details 'Flack H D (1983), Acta Cryst. A39, 876-881'
_refine_ls_abs_structure_Flack 0.4(9)
_refine_ls_extinction_coef 0.054(8)
_refine_ls_extinction_expression Fc^*^=kFc[1+0.001xFc^2^\l^3^/sin(2\q)]^-1/4^
_refine_ls_extinction_method SHELXL
_refine_ls_goodness_of_fit_ref 1.063
_refine_ls_hydrogen_treatment mixed
_refine_ls_matrix_type full
_refine_ls_number_parameters 193
_refine_ls_number_reflns 2243
_refine_ls_number_restraints 1
_refine_ls_restrained_S_all 1.062
_refine_ls_R_factor_all 0.0353
_refine_ls_R_factor_gt 0.0344
_refine_ls_shift/su_max 0.002
_refine_ls_shift/su_mean 0.000
_refine_ls_structure_factor_coef Fsqd
_refine_ls_weighting_details 'calc w=1/[\s^2^(Fo^2^)+(0.0733P)^2^+0.0392P] where P=(Fo^2^+2Fc^2^)/3'
_refine_ls_weighting_scheme calc
_refine_ls_wR_factor_gt 0.0965
_refine_ls_wR_factor_ref 0.0981
_reflns_number_gt 2179
_reflns_number_total 2243
_reflns_threshold_expression >2sigma(I)
_cod_data_source_file c2ob06984a.txt
_cod_data_source_block kcatam
_cod_original_sg_symbol_H-M 'P 21'
_cod_database_code 7152262

loop_
_symmetry_equiv_pos_as_xyz
'x, y, z'
'-x, y+1/2, -z'

loop_
_atom_site_label
_atom_site_type_symbol
_atom_site_fract_x
_atom_site_fract_y
_atom_site_fract_z
_atom_site_U_iso_or_equiv
_atom_site_adp_type
_atom_site_occupancy
_atom_site_symmetry_multiplicity
_atom_site_calc_flag
_atom_site_refinement_flags
N N -0.6150(2) 0.34485(18) -0.23698(13) 0.0272(3) Uani 1 1 d .
H0A H -0.716(3) 0.394(3) -0.206(2) 0.034(5) Uiso 1 1 d .
H0B H -0.504(4) 0.375(3) -0.195(2) 0.046(6) Uiso 1 1 d .
O1 O -0.29959(19) 0.09869(19) -0.25604(15) 0.0458(4) Uani 1 1 d .
H1A H -0.3072 0.0169 -0.2144 0.069 Uiso 1 1 calc R
C1 C -0.6330(2) 0.1679(2) -0.25218(16) 0.0303(4) Uani 1 1 d .
H1B H -0.6110 0.1136 -0.1692 0.036 Uiso 1 1 calc R
C2 C -0.8287(3) 0.1335(2) -0.32227(17) 0.0358(4) Uani 1 1 d .
H2A H -0.9218 0.1719 -0.2717 0.043 Uiso 1 1 calc R
H2B H -0.8449 0.0188 -0.3324 0.043 Uiso 1 1 calc R
C3 C -0.8626(3) 0.2128(3) -0.45334(18) 0.0433(5) Uani 1 1 d .
H3A H -0.7968 0.1531 -0.5118 0.052 Uiso 1 1 calc R
H3B H -0.9966 0.2101 -0.4862 0.052 Uiso 1 1 calc R
C4 C -0.7947(3) 0.3847(3) -0.44781(18) 0.0407(4) Uani 1 1 d .
H4B H -0.8834 0.4508 -0.4104 0.049 Uiso 1 1 calc R
H4C H -0.7906 0.4229 -0.5339 0.049 Uiso 1 1 calc R
C5 C -0.6001(2) 0.4000(2) -0.36923(17) 0.0331(4) Uani 1 1 d .
H5B H -0.5537 0.5103 -0.3692 0.040 Uiso 1 1 calc R
C6 C -0.4561(3) 0.2828(3) -0.40780(18) 0.0423(5) Uani 1 1 d .
H6A H -0.3292 0.3257 -0.3874 0.051 Uiso 1 1 calc R
H6B H -0.4817 0.2614 -0.4988 0.051 Uiso 1 1 calc R
C7 C -0.4763(3) 0.1301(2) -0.33169(18) 0.0353(4) Uani 1 1 d .
H7A H -0.5136 0.0405 -0.3896 0.042 Uiso 1 1 calc R
O2 O -0.29016(19) 0.5220(2) -0.15207(17) 0.0481(4) Uani 1 1 d .
O3 O -0.30741(17) 0.77208(19) -0.22233(14) 0.0427(4) Uani 1 1 d .
O4 O 0.07057(18) 0.49509(17) -0.16201(14) 0.0365(3) Uani 1 1 d .
H4A H 0.007(4) 0.445(3) -0.127(2) 0.041(7) Uiso 1 1 d .
O5 O 0.05687(17) 0.73382(19) 0.03296(11) 0.0390(3) Uani 1 1 d .
H5A H 0.163(4) 0.708(3) 0.076(3) 0.050(7) Uiso 1 1 d .
O6 O 0.41596(18) 0.7426(2) -0.00160(13) 0.0531(4) Uani 1 1 d .
O7 O 0.34608(17) 0.77616(19) -0.21083(12) 0.0391(3) Uani 1 1 d .
H7B H 0.469(5) 0.768(6) -0.208(4) 0.093(11) Uiso 1 1 d .
C8 C -0.2202(2) 0.6457(2) -0.18490(16) 0.0304(4) Uani 1 1 d .
C9 C -0.0072(2) 0.6476(2) -0.18590(15) 0.0269(3) Uani 1 1 d .
H9A H 0.0144 0.6800 -0.2715 0.032 Uiso 1 1 calc R
C10 C 0.0930(2) 0.7674(2) -0.09093(15) 0.0284(3) Uani 1 1 d .
H10A H 0.0464 0.8749 -0.1151 0.034 Uiso 1 1 calc R
C11 C 0.3036(2) 0.7610(2) -0.09591(16) 0.0308(4) Uani 1 1 d .

loop_
_atom_site_aniso_label
_atom_site_aniso_U_11
_atom_site_aniso_U_22
_atom_site_aniso_U_33
_atom_site_aniso_U_23
_atom_site_aniso_U_13
_atom_site_aniso_U_12
N 0.0244(7) 0.0283(8) 0.0289(7) -0.0032(5) 0.0037(5) 0.0009(5)
O1 0.0342(7) 0.0404(8) 0.0617(9) -0.0015(7) 0.0041(6) 0.0059(6)
C1 0.0310(8) 0.0279(9) 0.0321(8) 0.0013(7) 0.0049(6) -0.0005(7)
C2 0.0327(9) 0.0335(10) 0.0402(9) -0.0004(7) 0.0019(7) -0.0052(7)
C3 0.0426(10) 0.0506(12) 0.0336(9) -0.0050(8) -0.0048(7) -0.0003(9)
C4 0.0450(10) 0.0440(11) 0.0321(9) 0.0069(8) 0.0020(7) 0.0063(9)
C5 0.0369(9) 0.0292(9) 0.0349(9) 0.0021(7) 0.0110(7) 0.0010(7)
C6 0.0441(10) 0.0449(12) 0.0416(9) 0.0004(8) 0.0189(8) 0.0037(8)
C7 0.0338(9) 0.0329(10) 0.0402(9) -0.0060(7) 0.0085(7) 0.0036(7)
O2 0.0268(6) 0.0410(8) 0.0756(10) 0.0049(7) 0.0044(6) -0.0073(6)
O3 0.0253(6) 0.0451(9) 0.0581(8) 0.0117(7) 0.0075(5) 0.0037(6)
O4 0.0305(6) 0.0291(7) 0.0530(8) -0.0012(6) 0.0163(6) 0.0008(6)
O5 0.0293(6) 0.0585(9) 0.0301(6) -0.0097(6) 0.0071(5) -0.0016(6)
O6 0.0297(6) 0.0920(13) 0.0354(6) -0.0073(8) -0.0022(5) 0.0055(8)
O7 0.0241(6) 0.0546(9) 0.0397(6) 0.0114(6) 0.0075(5) 0.0007(6)
C8 0.0223(7) 0.0365(9) 0.0319(7) -0.0028(7) 0.0029(6) -0.0030(7)
C9 0.0230(7) 0.0316(9) 0.0267(7) -0.0011(6) 0.0057(5) 0.0005(6)
C10 0.0231(7) 0.0294(8) 0.0329(7) -0.0029(7) 0.0049(6) 0.0001(6)
C11 0.0239(7) 0.0311(8) 0.0373(8) -0.0038(7) 0.0040(6) -0.0008(7)

loop_
_atom_type_symbol
_atom_type_description
_atom_type_scat_dispersion_real
_atom_type_scat_dispersion_imag
_atom_type_scat_source
C C 0.0033 0.0016 'International Tables Vol C Tables 4.2.6.8 and 6.1.1.4'
H H 0.0000 0.0000 'International Tables Vol C Tables 4.2.6.8 and 6.1.1.4'
N N 0.0061 0.0033 'International Tables Vol C Tables 4.2.6.8 and 6.1.1.4'
O O 0.0106 0.0060 'International Tables Vol C Tables 4.2.6.8 and 6.1.1.4'

loop_
_geom_angle_atom_site_label_1
_geom_angle_atom_site_label_2
_geom_angle_atom_site_label_3
_geom_angle
C1 N C5 102.86(13)
C1 N H0A 114.5(15)
C5 N H0A 111.3(14)
C1 N H0B 113.0(18)
C5 N H0B 101.6(16)
H0A N H0B 112(2)
C7 O1 H1A 109.5
N C1 C2 107.49(15)
N C1 C7 101.85(14)
C2 C1 C7 113.08(15)
N C1 H1B 111.3
C2 C1 H1B 111.3
C7 C1 H1B 111.3
C1 C2 C3 111.91(16)
C1 C2 H2A 109.2
C3 C2 H2A 109.2
C1 C2 H2B 109.2
C3 C2 H2B 109.2
H2A C2 H2B 107.9
C4 C3 C2 111.81(16)
C4 C3 H3A 109.3
C2 C3 H3A 109.3
C4 C3 H3B 109.3
C2 C3 H3B 109.3
H3A C3 H3B 107.9
C3 C4 C5 111.35(16)
C3 C4 H4B 109.4
C5 C4 H4B 109.4
C3 C4 H4C 109.4
C5 C4 H4C 109.4
H4B C4 H4C 108.0
N C5 C4 107.38(14)
N C5 C6 101.48(14)
C4 C5 C6 113.67(17)
N C5 H5B 111.3
C4 C5 H5B 111.3
C6 C5 H5B 111.3
C5 C6 C7 106.00(14)
C5 C6 H6A 110.5
C7 C6 H6A 110.5
C5 C6 H6B 110.5
C7 C6 H6B 110.5
H6A C6 H6B 108.7
O1 C7 C1 113.13(15)
O1 C7 C6 107.84(16)
C1 C7 C6 104.59(15)
O1 C7 H7A 110.4
C1 C7 H7A 110.4
C6 C7 H7A 110.4
C9 O4 H4A 110(2)
C10 O5 H5A 106.3(17)
C11 O7 H7B 109(2)
O2 C8 O3 126.48(15)
O2 C8 C9 117.61(16)
O3 C8 C9 115.88(15)
O4 C9 C10 110.23(14)
O4 C9 C8 111.06(15)
C10 C9 C8 112.03(13)
O4 C9 H9A 107.8
C10 C9 H9A 107.8
C8 C9 H9A 107.8
O5 C10 C11 110.45(13)
O5 C10 C9 110.57(14)
C11 C10 C9 109.06(13)
O5 C10 H10A 108.9
C11 C10 H10A 108.9
C9 C10 H10A 108.9
O6 C11 O7 124.78(15)
O6 C11 C10 121.56(15)
O7 C11 C10 113.66(13)

loop_
_geom_bond_atom_site_label_1
_geom_bond_atom_site_label_2
_geom_bond_distance
N C1 1.492(2)
N C5 1.493(2)
N H0A 0.93(2)
N H0B 0.89(3)
O1 C7 1.416(2)
O1 H1A 0.8200
C1 C2 1.511(2)
C1 C7 1.533(2)
C1 H1B 0.9800
C2 C3 1.524(3)
C2 H2A 0.9700
C2 H2B 0.9700
C3 C4 1.515(3)
C3 H3A 0.9700
C3 H3B 0.9700
C4 C5 1.517(3)
C4 H4B 0.9700
C4 H4C 0.9700
C5 C6 1.522(3)
C5 H5B 0.9800
C6 C7 1.528(3)
C6 H6A 0.9700
C6 H6B 0.9700
C7 H7A 0.9800
O2 C8 1.222(3)
O3 C8 1.261(2)
O4 C9 1.399(2)
O4 H4A 0.75(3)
O5 C10 1.402(2)
O5 H5A 0.85(3)
O6 C11 1.194(2)
O7 C11 1.303(2)
O7 H7B 0.88(4)
C8 C9 1.526(2)
C9 C10 1.520(2)
C9 H9A 0.9800
C10 C11 1.516(2)
C10 H10A 0.9800
